data_7008448
loop_
_publ_author_name
'Adams, Harry'
'Batten, Stuart R.'
'Davies, Graham M.'
'Duriska, Martin B.'
'Jeffery, John C.'
'Jensen, Paul'
'Lu, Jinzhen'
'Motson, Graham R.'
'Coles, Simon J.'
'Hursthouse, Michael B.'
'Ward, Michael D.'

_publ_section_title
;
 New bis-, tris- and tetrakis(pyrazolyl)borate ligands with 3-pyridyl
 and 4-pyridyl substituents: synthesis and coordination chemistry.
;
_journal_issue 11
_journal_name_full 'Dalton transactions (Cambridge, England : 2003)'
_journal_page_first 1910
_journal_page_last 1923
_journal_paper_doi 10.1039/b502892b
_journal_year 2005
_chemical_formula_sum 'C27 H20 B N9 O3.5 Re'
_chemical_formula_weight 723.53
_chemical_name_systematic
;
?
;
_space_group_IT_number 147
_symmetry_cell_setting hexagonal
_symmetry_space_group_name_Hall '-P 3'
_symmetry_space_group_name_H-M 'P -3'
_atom_sites_solution_hydrogens geom
_atom_sites_solution_primary direct
_atom_sites_solution_secondary difmap
_audit_creation_method SHELXL-97
_cell_angle_alpha 90.00
_cell_angle_beta 90.00
_cell_angle_gamma 120.00
_cell_formula_units_Z 2
_cell_length_a 11.364(3)
_cell_length_b 11.364(3)
_cell_length_c 11.951(3)
_cell_measurement_temperature 173(2)
_cell_volume 1336.6(6)
_computing_structure_refinement 'SHELXL-97 (Sheldrick, 1997)'
_computing_structure_solution 'SHELXS-97 (Sheldrick, 1990)'
_diffrn_ambient_temperature 173(2)
_diffrn_measured_fraction_theta_full 0.998
_diffrn_measured_fraction_theta_max 0.998
_diffrn_radiation_monochromator graphite
_diffrn_radiation_source 'fine-focus sealed tube'
_diffrn_radiation_type MoK\a
_diffrn_radiation_wavelength 0.71073
_diffrn_reflns_av_R_equivalents 0.0516
_diffrn_reflns_av_sigmaI/netI 0.0474
_diffrn_reflns_limit_h_max 14
_diffrn_reflns_limit_h_min -12
_diffrn_reflns_limit_k_max 10
_diffrn_reflns_limit_k_min -14
_diffrn_reflns_limit_l_max 14
_diffrn_reflns_limit_l_min -15
_diffrn_reflns_number 8660
_diffrn_reflns_theta_full 27.49
_diffrn_reflns_theta_max 27.49
_diffrn_reflns_theta_min 1.70
_exptl_absorpt_coefficient_mu 4.597
_exptl_absorpt_correction_T_max 0.6564
_exptl_absorpt_correction_T_min 0.4600
_exptl_crystal_density_diffrn 1.798
_exptl_crystal_density_method 'not measured'
_exptl_crystal_F_000 706
_exptl_crystal_size_max 0.20
_exptl_crystal_size_mid 0.10
_exptl_crystal_size_min 0.10
_refine_diff_density_max 0.922
_refine_diff_density_min -1.263
_refine_diff_density_rms 0.122
_refine_ls_extinction_method none
_refine_ls_goodness_of_fit_ref 0.999
_refine_ls_hydrogen_treatment mixed
_refine_ls_matrix_type full
_refine_ls_number_parameters 128
_refine_ls_number_reflns 2049
_refine_ls_number_restraints 0
_refine_ls_restrained_S_all 0.999
_refine_ls_R_factor_all 0.0381
_refine_ls_R_factor_gt 0.0272
_refine_ls_shift/su_max 0.000
_refine_ls_shift/su_mean 0.000
_refine_ls_structure_factor_coef Fsqd
_refine_ls_weighting_details 'calc w=1/[\s^2^(Fo^2^)+(0.0346P)^2^+0.0000P] where P=(Fo^2^+2Fc^2^)/3'
_refine_ls_weighting_scheme calc
_refine_ls_wR_factor_gt 0.0617
_refine_ls_wR_factor_ref 0.0644
_reflns_number_gt 1722
_reflns_number_total 2049
_reflns_threshold_expression >2sigma(I)
_cod_data_source_file b502892b.txt
_cod_data_source_block ReTp2py
_cod_depositor_comments
;
The following automatic conversions were performed:
'_symmetry_cell_setting' value 'Hexagonal' changed to 'hexagonal'
according to '/home/saulius/struct/CIF-dictionaries/cif_core.dic'
dictionary named 'cif_core.dic' version 2.4.1 from 2010-06-29.

Automatic conversion script
Id: cif_fix_enum 1527 2010-12-29 10:47:43Z saulius 
;
_cod_original_sg_symbol_H-M P-3
_cod_original_formula_sum 'C27 H20 B N9 O3.50 Re'
_cod_database_code 7008448

loop_
_symmetry_equiv_pos_as_xyz
'x, y, z'
'-y, x-y, z'
'-x+y, -x, z'
'-x, -y, -z'
'y, -x+y, -z'
'x-y, x, -z'

loop_
_atom_site_label
_atom_site_type_symbol
_atom_site_fract_x
_atom_site_fract_y
_atom_site_fract_z
_atom_site_U_iso_or_equiv
_atom_site_adp_type
_atom_site_occupancy
_atom_site_symmetry_multiplicity
_atom_site_calc_flag
_atom_site_refinement_flags
_atom_site_disorder_assembly
_atom_site_disorder_group
Re1 Re 0.3333 0.6667 0.19950(2) 0.02075(10) Uani 1 3 d S . .
C1 C 0.4788(5) 0.6878(5) 0.2933(4) 0.0356(10) Uani 1 1 d . . .
O1 O 0.5680(4) 0.7077(4) 0.3521(3) 0.0499(9) Uani 1 1 d . . .
B1 B 0.3333 0.6667 -0.0742(7) 0.0247(16) Uani 1 3 d S . .
H1 H 0.3333 0.6667 -0.179(5) 0.020(17) Uiso 1 3 d S . .
N11 N 0.3356(3) 0.5411(3) -0.0306(3) 0.0256(7) Uani 1 1 d . . .
N12 N 0.3375(3) 0.5182(3) 0.0816(3) 0.0254(7) Uani 1 1 d . . .
C13 C 0.3264(4) 0.3949(4) 0.0918(3) 0.0272(9) Uani 1 1 d . . .
C14 C 0.3198(4) 0.3399(4) -0.0136(4) 0.0305(9) Uani 1 1 d . . .
H14 H 0.3125 0.2548 -0.0303 0.037 Uiso 1 1 calc R . .
C15 C 0.3260(4) 0.4348(4) -0.0883(4) 0.0305(9) Uani 1 1 d . . .
H15 H 0.3239 0.4268 -0.1675 0.037 Uiso 1 1 calc R . .
N21 N 0.4174(4) 0.3983(4) 0.2777(3) 0.0464(10) Uani 1 1 d . . .
C22 C 0.3212(4) 0.3270(4) 0.1988(3) 0.0297(9) Uani 1 1 d . . .
C23 C 0.2258(4) 0.1932(4) 0.2114(4) 0.0328(10) Uani 1 1 d . . .
H23 H 0.1598 0.1465 0.1549 0.039 Uiso 1 1 calc R . .
C24 C 0.2270(5) 0.1273(5) 0.3075(4) 0.0438(12) Uani 1 1 d . . .
H24 H 0.1627 0.0336 0.3169 0.053 Uiso 1 1 calc R . .
C25 C 0.3203(6) 0.1957(6) 0.3897(4) 0.0535(14) Uani 1 1 d . . .
H25 H 0.3204 0.1513 0.4570 0.064 Uiso 1 1 calc R . .
C26 C 0.4146(6) 0.3315(6) 0.3724(4) 0.0505(13) Uani 1 1 d . . .
H26 H 0.4798 0.3796 0.4291 0.061 Uiso 1 1 calc R . .
O100 O 0.0000 0.0000 0.0000 0.141(6) Uani 1 6 d S . .

loop_
_atom_site_aniso_label
_atom_site_aniso_U_11
_atom_site_aniso_U_22
_atom_site_aniso_U_33
_atom_site_aniso_U_23
_atom_site_aniso_U_13
_atom_site_aniso_U_12
Re1 0.02237(11) 0.02237(11) 0.01750(13) 0.000 0.000 0.01118(6)
C1 0.041(3) 0.036(3) 0.029(2) 0.0016(19) -0.001(2) 0.019(2)
O1 0.047(2) 0.056(2) 0.048(2) -0.0001(17) -0.0218(18) 0.0273(18)
B1 0.025(2) 0.025(2) 0.024(4) 0.000 0.000 0.0126(12)
N11 0.0260(18) 0.0266(18) 0.0224(17) -0.0013(14) 0.0001(14) 0.0119(15)
N12 0.0263(18) 0.0276(18) 0.0210(16) 0.0000(14) 0.0000(14) 0.0125(15)
C13 0.024(2) 0.025(2) 0.034(2) 0.0006(17) 0.0009(17) 0.0140(18)
C14 0.031(2) 0.026(2) 0.035(2) -0.0051(18) -0.0002(19) 0.0147(19)
C15 0.027(2) 0.030(2) 0.034(2) -0.0054(18) -0.0011(18) 0.0143(19)
N21 0.047(2) 0.047(3) 0.042(2) -0.0003(19) -0.004(2) 0.021(2)
C22 0.030(2) 0.030(2) 0.033(2) -0.0001(18) 0.0030(18) 0.018(2)
C23 0.027(2) 0.027(2) 0.040(3) -0.0004(19) 0.0034(19) 0.0105(19)
C24 0.048(3) 0.031(3) 0.048(3) 0.013(2) 0.019(2) 0.016(2)
C25 0.068(4) 0.060(4) 0.040(3) 0.019(3) 0.007(3) 0.038(3)
C26 0.051(3) 0.061(4) 0.036(3) 0.002(2) -0.005(2) 0.026(3)
O100 0.096(7) 0.096(7) 0.23(2) 0.000 0.000 0.048(3)

loop_
_atom_type_symbol
_atom_type_description
_atom_type_scat_dispersion_real
_atom_type_scat_dispersion_imag
_atom_type_scat_source
C C 0.0033 0.0016 'International Tables Vol C Tables 4.2.6.8 and 6.1.1.4'
H H 0.0000 0.0000 'International Tables Vol C Tables 4.2.6.8 and 6.1.1.4'
B B 0.0013 0.0007 'International Tables Vol C Tables 4.2.6.8 and 6.1.1.4'
N N 0.0061 0.0033 'International Tables Vol C Tables 4.2.6.8 and 6.1.1.4'
O O 0.0106 0.0060 'International Tables Vol C Tables 4.2.6.8 and 6.1.1.4'
Re Re -1.0185 7.2310 'International Tables Vol C Tables 4.2.6.8 and 6.1.1.4'

loop_
_geom_angle_atom_site_label_1
_geom_angle_atom_site_label_2
_geom_angle_atom_site_label_3
_geom_angle
_geom_angle_site_symmetry_1
_geom_angle_site_symmetry_3
_geom_angle_publ_flag
C1 Re1 C1 89.04(19) 2_665 3_565 ?
C1 Re1 C1 89.04(19) 2_665 . ?
C1 Re1 C1 89.04(19) 3_565 . ?
C1 Re1 N12 90.14(16) 2_665 3_565 ?
C1 Re1 N12 97.05(16) 3_565 3_565 ?
C1 Re1 N12 173.84(16) . 3_565 ?
C1 Re1 N12 97.05(16) 2_665 2_665 ?
C1 Re1 N12 173.84(16) 3_565 2_665 ?
C1 Re1 N12 90.14(16) . 2_665 ?
N12 Re1 N12 83.89(13) 3_565 2_665 ?
C1 Re1 N12 173.84(16) 2_665 . ?
C1 Re1 N12 90.14(16) 3_565 . ?
C1 Re1 N12 97.05(16) . . ?
N12 Re1 N12 83.89(13) 3_565 . ?
N12 Re1 N12 83.89(13) 2_665 . ?
O1 C1 Re1 176.1(4) . . ?
N11 B1 N11 109.0(3) 3_565 2_665 ?
N11 B1 N11 109.0(3) 3_565 . ?
N11 B1 N11 109.0(3) 2_665 . ?
C15 N11 N12 109.5(3) . . ?
C15 N11 B1 129.0(4) . . ?
N12 N11 B1 121.3(4) . . ?
C13 N12 N11 106.5(3) . . ?
C13 N12 Re1 135.0(3) . . ?
N11 N12 Re1 118.1(2) . . ?
N12 C13 C14 110.0(4) . . ?
N12 C13 C22 125.3(4) . . ?
C14 C13 C22 124.7(4) . . ?
C15 C14 C13 105.4(4) . . ?
N11 C15 C14 108.7(4) . . ?
C26 N21 C22 117.3(4) . . ?
N21 C22 C23 122.7(4) . . ?
N21 C22 C13 118.5(4) . . ?
C23 C22 C13 118.6(4) . . ?
C22 C23 C24 118.7(4) . . ?
C25 C24 C23 120.4(4) . . ?
C24 C25 C26 118.3(5) . . ?
N21 C26 C25 122.5(5) . . ?

loop_
_geom_bond_atom_site_label_1
_geom_bond_atom_site_label_2
_geom_bond_distance
_geom_bond_site_symmetry_2
_geom_bond_publ_flag
Re1 C1 1.911(5) 2_665 ?
Re1 C1 1.911(5) 3_565 ?
Re1 C1 1.911(5) . ?
Re1 N12 2.217(3) 3_565 ?
Re1 N12 2.217(3) 2_665 ?
Re1 N12 2.217(3) . ?
C1 O1 1.159(5) . ?
B1 N11 1.532(4) 3_565 ?
B1 N11 1.532(4) 2_665 ?
B1 N11 1.532(4) . ?
N11 C15 1.347(5) . ?
N11 N12 1.367(4) . ?
N12 C13 1.349(5) . ?
C13 C14 1.390(6) . ?
C13 C22 1.480(6) . ?
C14 C15 1.374(6) . ?
N21 C26 1.354(6) . ?
N21 C22 1.362(6) . ?
C22 C23 1.365(6) . ?
C23 C24 1.375(6) . ?
C24 C25 1.366(7) . ?
C25 C26 1.385(8) . ?
